data_1011132
loop_
_publ_author_name
'Hendricks, S B'
'Posnjak, E'
'Kracek, F C'

_publ_section_title
;
Molecular rotation in the solid state. The variation of the crystal
structure of ammonium nitrate with temperature
;
_journal_coden_ASTM JACSAT
_journal_name_full 'Journal of the American Chemical Society'
_journal_page_first 2766
_journal_page_last 2786
_journal_paper_doi 10.1021/ja01346a020
_journal_volume 54
_journal_year 1932
_chemical_formula_structural '(N H4) (N O3)'
_chemical_formula_sum 'H4 N2 O3'
_chemical_name_systematic 'Ammonium nitrate(V) - III'
_space_group_IT_number 62
_symmetry_cell_setting orthorhombic
_symmetry_Int_Tables_number 62
_symmetry_space_group_name_Hall '-P 2c 2ab'
_symmetry_space_group_name_H-M 'P b n m'
_cell_angle_alpha 90
_cell_angle_beta 90
_cell_angle_gamma 90
_cell_formula_units_Z 4
_cell_length_a 7.06
_cell_length_b 7.66
_cell_length_c 5.8
_cell_volume 313.7
_exptl_crystal_density_meas 1.66
_cod_database_code 1011132

loop_
_symmetry_equiv_pos_as_xyz
x,y,z
1/2-x,1/2+y,1/2-z
-x,-y,1/2+z
1/2+x,1/2-y,-z
-x,-y,-z
1/2+x,1/2-y,1/2+z
x,y,1/2-z
1/2-x,1/2+y,z

loop_
_atom_site_label
_atom_site_type_symbol
_atom_site_symmetry_multiplicity
_atom_site_Wyckoff_symbol
_atom_site_fract_x
_atom_site_fract_y
_atom_site_fract_z
_atom_site_occupancy
_atom_site_attached_hydrogens
_atom_site_calc_flag
N1 N3- 4 c 0.3 0.52 0.25 1. 4 d
N2 N5+ 4 c -0.09 -0.19 0.25 1. 0 d
O1 O2- 4 c -0.19 -0.05 0.25 1. 0 d
O2 O2- 8 d -0.07 -0.27 0.06 1. 0 d

loop_
_atom_type_symbol
_atom_type_oxidation_number
N3- -3.000
N5+ 5.000
O2- -2.000
H1+ 1.000
